data_7240901
loop_
_publ_author_name
'Kim, Seulgi'
'Park, In-Hyeok'
'Lee, Shim Sung'
'Sim, Wonbo'
'Lee, Jai Young'

_publ_section_title
;
 Alkali metal complexes of bis-o-xylyl-(17-crown-5): from dinuclear
 monomer and dinuclear polymer to sandwich polymer
;
_journal_name_full CrystEngComm
_journal_paper_doi 10.1039/D0CE00864H
_journal_year 2020
_chemical_formula_moiety 'C13 H21 Cl0.50 Cs0.50 O5'
_chemical_formula_sum 'C13 H21 Cl0.5 Cs0.5 O5'
_chemical_formula_weight 341.48
_space_group_crystal_system monoclinic
_space_group_IT_number 14
_space_group_name_Hall '-P 2ybc'
_space_group_name_H-M_alt 'P 1 21/c 1'
_atom_sites_solution_hydrogens geom
_audit_creation_method SHELXL-2014/7
_audit_update_record
;
2020-05-22 deposited with the CCDC.	2020-07-20 downloaded from the CCDC.
;
_cell_angle_alpha 90
_cell_angle_beta 117.294(2)
_cell_angle_gamma 90
_cell_formula_units_Z 4
_cell_length_a 9.6204(4)
_cell_length_b 23.8722(11)
_cell_length_c 9.3051(4)
_cell_measurement_reflns_used 7470
_cell_measurement_temperature 203(2)
_cell_measurement_theta_max 21.49
_cell_measurement_theta_min 2.38
_cell_volume 1899.09(15)
_computing_cell_refinement 'Bruker SAINT'
_computing_data_collection 'Bruker APEX2'
_computing_data_reduction 'Bruker SAINT'
_computing_molecular_graphics 'Bruker SHELXTL'
_computing_publication_material 'Bruker SHELXTL'
_computing_structure_refinement 'SHELXL-2014/7 (Sheldrick, 2014)'
_computing_structure_solution 'Bruker SHELXTL'
_diffrn_ambient_temperature 203(2)
_diffrn_measured_fraction_theta_full 0.999
_diffrn_measured_fraction_theta_max 0.998
_diffrn_measurement_device_type 'Bruker APEX-II CCD'
_diffrn_measurement_method '\f and \w scans'
_diffrn_radiation_type MoK\a
_diffrn_radiation_wavelength 0.71073
_diffrn_reflns_av_R_equivalents 0.0479
_diffrn_reflns_av_unetI/netI 0.0307
_diffrn_reflns_Laue_measured_fraction_full 0.999
_diffrn_reflns_Laue_measured_fraction_max 0.998
_diffrn_reflns_limit_h_max 11
_diffrn_reflns_limit_h_min -11
_diffrn_reflns_limit_k_max 29
_diffrn_reflns_limit_k_min -29
_diffrn_reflns_limit_l_max 11
_diffrn_reflns_limit_l_min -11
_diffrn_reflns_number 29564
_diffrn_reflns_point_group_measured_fraction_full 0.999
_diffrn_reflns_point_group_measured_fraction_max 0.998
_diffrn_reflns_theta_full 25.242
_diffrn_reflns_theta_max 25.999
_diffrn_reflns_theta_min 1.706
_exptl_absorpt_coefficient_mu 1.086
_exptl_absorpt_correction_T_max 0.958
_exptl_absorpt_correction_T_min 0.902
_exptl_absorpt_correction_type multi-scan
_exptl_absorpt_process_details SADABS
_exptl_crystal_colour colourless
_exptl_crystal_density_diffrn 1.194
_exptl_crystal_description block
_exptl_crystal_F_000 700
_exptl_crystal_size_max 0.100
_exptl_crystal_size_mid 0.040
_exptl_crystal_size_min 0.020
_refine_diff_density_max 1.187
_refine_diff_density_min -0.674
_refine_diff_density_rms 0.136
_refine_ls_extinction_method none
_refine_ls_goodness_of_fit_ref 1.072
_refine_ls_hydrogen_treatment constr
_refine_ls_matrix_type full
_refine_ls_number_parameters 178
_refine_ls_number_reflns 3730
_refine_ls_number_restraints 40
_refine_ls_restrained_S_all 1.071
_refine_ls_R_factor_all 0.0877
_refine_ls_R_factor_gt 0.0725
_refine_ls_shift/su_max 0.000
_refine_ls_shift/su_mean 0.000
_refine_ls_structure_factor_coef Fsqd
_refine_ls_weighting_details 'w=1/[\s^2^(Fo^2^)+(0.1283P)^2^+3.7088P] where P=(Fo^2^+2Fc^2^)/3'
_refine_ls_weighting_scheme calc
_refine_ls_wR_factor_gt 0.2103
_refine_ls_wR_factor_ref 0.2211
_reflns_Friedel_coverage 0.000
_reflns_number_gt 2801
_reflns_number_total 3730
_reflns_threshold_expression 'I > 2\s(I)'
_cod_data_source_file d0ce00864h2.cif
_cod_data_source_block 3
_cod_original_sg_symbol_H-M 'P 21/c'
_cod_original_formula_sum 'C13 H21 Cl0.50 Cs0.50 O5'
_cod_database_code 7240901
_shelx_shelxl_version_number 2014/7
_shelx_space_group_comment
; 
The symmetry employed for this shelxl refinement is uniquely defined 
by the following loop, which should always be used as a source of 
symmetry information in preference to the above space-group names. 
They are only intended as comments. 
;
_shelx_estimated_absorpt_t_min 0.899
_shelx_estimated_absorpt_t_max 0.979

loop_
_space_group_symop_operation_xyz
'x, y, z'
'-x, y+1/2, -z+1/2'
'-x, -y, -z'
'x, -y-1/2, z-1/2'

loop_
_atom_site_label
_atom_site_type_symbol
_atom_site_fract_x
_atom_site_fract_y
_atom_site_fract_z
_atom_site_U_iso_or_equiv
_atom_site_adp_type
_atom_site_occupancy
_atom_site_site_symmetry_order
_atom_site_calc_flag
_atom_site_refinement_flags_posn
_atom_site_refinement_flags_adp
_atom_site_refinement_flags_occupancy
_atom_site_disorder_assembly
_atom_site_disorder_group
Cs1 Cs 0.0000 0.5000 0.5000 0.0550(3) Uani 1 2 d S . P . .
O1 O 0.3086(5) 0.41294(18) 0.6762(6) 0.0588(12) Uani 1 1 d D . . . .
O2 O 0.0082(7) 0.3718(3) 0.6326(8) 0.0950(19) Uani 1 1 d D . . . .
O3 O -0.2654(6) 0.4126(2) 0.3940(8) 0.0801(16) Uani 1 1 d D . . . .
O4 O -0.2124(6) 0.4590(3) 0.1378(7) 0.0872(17) Uani 1 1 d D . . . .
O5 O 0.1064(5) 0.4505(3) 0.2287(6) 0.094(2) Uani 1 1 d D . . . .
C1 C 0.5688(10) 0.4823(3) 0.6561(11) 0.0715(19) Uani 1 1 d . U . . .
H1 H 0.6166 0.4699 0.7640 0.086 Uiso 1 1 calc R U . . .
C2 C 0.4453(8) 0.4524(2) 0.5421(9) 0.0589(15) Uani 1 1 d D U . . .
C3 C 0.3751(7) 0.4695(3) 0.3836(9) 0.0635(17) Uani 1 1 d D U . . .
C4 C 0.3988(12) 0.3999(3) 0.5983(14) 0.102(3) Uani 1 1 d D U . . .
H4A H 0.3387 0.3756 0.5053 0.122 Uiso 1 1 calc R U . . .
H4B H 0.4928 0.3795 0.6729 0.122 Uiso 1 1 calc R U . . .
C5 C 0.2828(8) 0.3656(3) 0.7544(9) 0.0652(18) Uani 1 1 d D . . . .
H5A H 0.3765 0.3585 0.8567 0.078 Uiso 1 1 calc R U . . .
H5B H 0.2628 0.3324 0.6857 0.078 Uiso 1 1 calc R U . . .
C6 C 0.1454(10) 0.3760(4) 0.7868(12) 0.113(4) Uani 1 1 d D . . . .
H6A H 0.1421 0.3481 0.8623 0.135 Uiso 1 1 calc R U . . .
H6B H 0.1524 0.4134 0.8334 0.135 Uiso 1 1 calc R U . . .
C7 C -0.1315(11) 0.3759(4) 0.6535(10) 0.091(3) Uani 1 1 d D . . . .
H7A H -0.1373 0.4124 0.6986 0.109 Uiso 1 1 calc R U . . .
H7B H -0.1338 0.3463 0.7254 0.109 Uiso 1 1 calc R U . . .
C8 C -0.2632(9) 0.3690(4) 0.4863(11) 0.095(3) Uani 1 1 d D . . . .
H8A H -0.2495 0.3340 0.4388 0.114 Uiso 1 1 calc R U . . .
H8B H -0.3628 0.3669 0.4909 0.114 Uiso 1 1 calc R U . . .
C9 C -0.3692(9) 0.4031(3) 0.2234(9) 0.079(2) Uani 1 1 d D . . . .
H9A H -0.4758 0.3964 0.2075 0.095 Uiso 1 1 calc R U . . .
H9B H -0.3350 0.3698 0.1864 0.095 Uiso 1 1 calc R U . . .
C10 C -0.3675(9) 0.4530(4) 0.1271(10) 0.097(3) Uani 1 1 d D . . . .
H10A H -0.4454 0.4482 0.0138 0.116 Uiso 1 1 calc R U . . .
H10B H -0.3942 0.4867 0.1691 0.116 Uiso 1 1 calc R U . . .
C11 C -0.1491(9) 0.4116(5) 0.1128(12) 0.101(3) Uani 1 1 d D . . . .
H11A H -0.2268 0.3927 0.0155 0.121 Uiso 1 1 calc R U . . .
H11B H -0.1213 0.3862 0.2047 0.121 Uiso 1 1 calc R U . . .
C12 C -0.0066(9) 0.4240(5) 0.0929(11) 0.101(3) Uani 1 1 d D . . . .
H12A H 0.0360 0.3890 0.0745 0.121 Uiso 1 1 calc R U . . .
H12B H -0.0352 0.4481 -0.0019 0.121 Uiso 1 1 calc R U . . .
C13 C 0.2472(10) 0.4380(4) 0.2469(15) 0.135(5) Uani 1 1 d D . . . .
H13A H 0.2520 0.4466 0.1462 0.162 Uiso 1 1 calc R U . . .
H13B H 0.2650 0.3977 0.2669 0.162 Uiso 1 1 calc R U . . .
Cl Cl -0.4797(7) 0.2528(2) 0.0537(8) 0.1048(16) Uani 0.5 1 d . . P . .

loop_
_atom_site_aniso_label
_atom_site_aniso_U_11
_atom_site_aniso_U_22
_atom_site_aniso_U_33
_atom_site_aniso_U_23
_atom_site_aniso_U_13
_atom_site_aniso_U_12
Cs1 0.0469(4) 0.0429(4) 0.0655(4) -0.0097(2) 0.0175(3) -0.01208(19)
O1 0.055(3) 0.044(2) 0.089(3) 0.009(2) 0.043(2) 0.0011(19)
O2 0.071(3) 0.115(5) 0.109(5) 0.023(4) 0.050(3) -0.003(3)
O3 0.069(3) 0.059(3) 0.116(5) -0.012(3) 0.045(3) -0.020(2)
O4 0.064(3) 0.114(5) 0.080(4) -0.017(3) 0.029(3) -0.022(3)
O5 0.044(3) 0.161(6) 0.076(3) -0.058(4) 0.027(2) -0.021(3)
C1 0.074(4) 0.054(3) 0.091(5) 0.000(4) 0.041(4) 0.011(3)
C2 0.060(3) 0.043(3) 0.096(4) -0.004(3) 0.056(3) -0.003(2)
C3 0.042(3) 0.050(4) 0.101(5) -0.019(3) 0.034(3) -0.004(3)
C4 0.138(8) 0.038(4) 0.195(11) 0.004(5) 0.133(8) 0.002(4)
C5 0.061(4) 0.057(4) 0.081(5) 0.019(3) 0.035(4) -0.001(3)
C6 0.156(10) 0.091(7) 0.097(7) 0.020(5) 0.063(7) -0.057(7)
C7 0.129(8) 0.076(6) 0.092(6) -0.002(4) 0.071(6) -0.018(5)
C8 0.085(6) 0.077(6) 0.149(9) 0.009(6) 0.076(7) -0.005(5)
C9 0.059(4) 0.081(5) 0.084(5) -0.025(4) 0.021(4) -0.026(4)
C10 0.055(4) 0.141(9) 0.077(5) -0.016(5) 0.016(4) -0.020(5)
C11 0.077(6) 0.132(9) 0.091(6) -0.052(6) 0.036(5) -0.040(6)
C12 0.071(5) 0.137(8) 0.094(6) -0.067(6) 0.038(5) -0.034(5)
C13 0.068(6) 0.089(7) 0.187(12) -0.066(7) 0.006(6) -0.017(5)
Cl 0.149(5) 0.069(3) 0.116(3) 0.022(3) 0.078(3) 0.032(3)

loop_
_atom_type_symbol
_atom_type_description
_atom_type_scat_dispersion_real
_atom_type_scat_dispersion_imag
_atom_type_scat_source
C C 0.0033 0.0016 'International Tables Vol C Tables 4.2.6.8 and 6.1.1.4'
H H 0.0000 0.0000 'International Tables Vol C Tables 4.2.6.8 and 6.1.1.4'
Cl Cl 0.1484 0.1585 'International Tables Vol C Tables 4.2.6.8 and 6.1.1.4'
Cs Cs -0.3680 2.1192 'International Tables Vol C Tables 4.2.6.8 and 6.1.1.4'
O O 0.0106 0.0060 'International Tables Vol C Tables 4.2.6.8 and 6.1.1.4'

loop_
_geom_angle_atom_site_label_1
_geom_angle_atom_site_label_2
_geom_angle_atom_site_label_3
_geom_angle
_geom_angle_site_symmetry_1
_geom_angle_site_symmetry_3
_geom_angle_publ_flag
O3 Cs1 O3 180.0 . 3_566 ?
O3 Cs1 O4 54.54(16) . . ?
O3 Cs1 O4 125.45(16) 3_566 . ?
O3 Cs1 O4 125.46(16) . 3_566 ?
O3 Cs1 O4 54.54(16) 3_566 3_566 ?
O4 Cs1 O4 180.0 . 3_566 ?
O3 Cs1 O2 129.43(15) . 3_566 ?
O3 Cs1 O2 50.57(15) 3_566 3_566 ?
O4 Cs1 O2 89.76(17) . 3_566 ?
O4 Cs1 O2 90.24(17) 3_566 3_566 ?
O3 Cs1 O2 50.57(15) . . ?
O3 Cs1 O2 129.43(15) 3_566 . ?
O4 Cs1 O2 90.24(17) . . ?
O4 Cs1 O2 89.76(17) 3_566 . ?
O2 Cs1 O2 180.0 3_566 . ?
O3 Cs1 O5 90.85(15) . . ?
O3 Cs1 O5 89.15(15) 3_566 . ?
O4 Cs1 O5 50.49(13) . . ?
O4 Cs1 O5 129.51(14) 3_566 . ?
O2 Cs1 O5 90.50(17) 3_566 . ?
O2 Cs1 O5 89.50(17) . . ?
O3 Cs1 O5 89.15(15) . 3_566 ?
O3 Cs1 O5 90.85(15) 3_566 3_566 ?
O4 Cs1 O5 129.51(14) . 3_566 ?
O4 Cs1 O5 50.49(14) 3_566 3_566 ?
O2 Cs1 O5 89.50(17) 3_566 3_566 ?
O2 Cs1 O5 90.50(17) . 3_566 ?
O5 Cs1 O5 180.0 . 3_566 ?
O3 Cs1 O1 98.84(15) . . ?
O3 Cs1 O1 81.16(15) 3_566 . ?
O4 Cs1 O1 108.62(15) . . ?
O4 Cs1 O1 71.38(15) 3_566 . ?
O2 Cs1 O1 128.39(12) 3_566 . ?
O2 Cs1 O1 51.61(12) . . ?
O5 Cs1 O1 69.09(14) . . ?
O5 Cs1 O1 110.92(14) 3_566 . ?
O3 Cs1 O1 81.17(15) . 3_566 ?
O3 Cs1 O1 98.83(15) 3_566 3_566 ?
O4 Cs1 O1 71.38(15) . 3_566 ?
O4 Cs1 O1 108.62(15) 3_566 3_566 ?
O2 Cs1 O1 51.61(12) 3_566 3_566 ?
O2 Cs1 O1 128.39(12) . 3_566 ?
O5 Cs1 O1 110.91(14) . 3_566 ?
O5 Cs1 O1 69.08(14) 3_566 3_566 ?
O1 Cs1 O1 180.0 . 3_566 ?
O3 Cs1 C7 141.80(18) . 3_566 ?
O3 Cs1 C7 38.20(18) 3_566 3_566 ?
O4 Cs1 C7 90.28(17) . 3_566 ?
O4 Cs1 C7 89.72(17) 3_566 3_566 ?
O2 Cs1 C7 22.50(17) 3_566 3_566 ?
O2 Cs1 C7 157.50(17) . 3_566 ?
O5 Cs1 C7 73.64(18) . 3_566 ?
O5 Cs1 C7 106.36(18) 3_566 3_566 ?
O1 Cs1 C7 107.25(17) . 3_566 ?
O1 Cs1 C7 72.75(17) 3_566 3_566 ?
O3 Cs1 C6 108.54(18) . 3_566 ?
O3 Cs1 C6 71.45(18) 3_566 3_566 ?
O4 Cs1 C6 69.25(19) . 3_566 ?
O4 Cs1 C6 110.75(19) 3_566 3_566 ?
O2 Cs1 C6 21.99(17) 3_566 3_566 ?
O2 Cs1 C6 158.01(17) . 3_566 ?
O5 Cs1 C6 83.49(18) . 3_566 ?
O5 Cs1 C6 96.51(18) 3_566 3_566 ?
O1 Cs1 C6 141.37(13) . 3_566 ?
O1 Cs1 C6 38.63(13) 3_566 3_566 ?
C7 Cs1 C6 36.56(18) 3_566 3_566 ?
C4 O1 C5 112.5(5) . . ?
C4 O1 Cs1 120.2(5) . . ?
C5 O1 Cs1 114.6(3) . . ?
C6 O2 C7 110.2(6) . . ?
C6 O2 Cs1 99.3(4) . . ?
C7 O2 Cs1 97.1(5) . . ?
C8 O3 C9 112.2(6) . . ?
C8 O3 Cs1 123.5(5) . . ?
C9 O3 Cs1 120.5(4) . . ?
C11 O4 C10 115.6(6) . . ?
C11 O4 Cs1 108.5(5) . . ?
C10 O4 Cs1 104.1(5) . . ?
C13 O5 C12 110.1(6) . . ?
C13 O5 Cs1 129.4(6) . . ?
C12 O5 Cs1 117.8(4) . . ?
C2 C1 C3 121.9(7) . 3_666 ?
C2 C1 H1 119.1 . . ?
C3 C1 H1 119.1 3_666 . ?
C3 C2 C1 120.0(6) . . ?
C3 C2 C4 122.9(7) . . ?
C1 C2 C4 117.1(8) . . ?
C2 C3 C1 118.1(6) . 3_666 ?
C2 C3 C13 124.7(8) . . ?
C1 C3 C13 117.1(8) 3_666 . ?
O1 C4 C2 110.4(5) . . ?
O1 C4 H4A 109.6 . . ?
C2 C4 H4A 109.6 . . ?
O1 C4 H4B 109.6 . . ?
C2 C4 H4B 109.6 . . ?
H4A C4 H4B 108.1 . . ?
O1 C5 C6 110.2(5) . . ?
O1 C5 H5A 109.6 . . ?
C6 C5 H5A 109.6 . . ?
O1 C5 H5B 109.6 . . ?
C6 C5 H5B 109.6 . . ?
H5A C5 H5B 108.1 . . ?
O2 C6 C5 106.1(7) . . ?
O2 C6 H6A 110.5 . . ?
C5 C6 H6A 110.5 . . ?
O2 C6 H6B 110.5 . . ?
C5 C6 H6B 110.5 . . ?
H6A C6 H6B 108.7 . . ?
O2 C7 C8 104.4(7) . . ?
O2 C7 H7A 110.9 . . ?
C8 C7 H7A 110.9 . . ?
O2 C7 H7B 110.9 . . ?
C8 C7 H7B 110.9 . . ?
H7A C7 H7B 108.9 . . ?
O3 C8 C7 109.6(7) . . ?
O3 C8 H8A 109.7 . . ?
C7 C8 H8A 109.7 . . ?
O3 C8 H8B 109.7 . . ?
C7 C8 H8B 109.7 . . ?
H8A C8 H8B 108.2 . . ?
O3 C9 C10 109.8(6) . . ?
O3 C9 H9A 109.7 . . ?
C10 C9 H9A 109.7 . . ?
O3 C9 H9B 109.7 . . ?
C10 C9 H9B 109.7 . . ?
H9A C9 H9B 108.2 . . ?
O4 C10 C9 109.3(7) . . ?
O4 C10 H10A 109.8 . . ?
C9 C10 H10A 109.8 . . ?
O4 C10 H10B 109.8 . . ?
C9 C10 H10B 109.8 . . ?
H10A C10 H10B 108.3 . . ?
O4 C11 C12 111.4(8) . . ?
O4 C11 H11A 109.3 . . ?
C12 C11 H11A 109.3 . . ?
O4 C11 H11B 109.3 . . ?
C12 C11 H11B 109.3 . . ?
H11A C11 H11B 108.0 . . ?
O5 C12 C11 111.0(6) . . ?
O5 C12 H12A 109.4 . . ?
C11 C12 H12A 109.4 . . ?
O5 C12 H12B 109.4 . . ?
C11 C12 H12B 109.4 . . ?
H12A C12 H12B 108.0 . . ?
O5 C13 C3 112.9(8) . . ?
O5 C13 H13A 109.0 . . ?
C3 C13 H13A 109.0 . . ?
O5 C13 H13B 109.0 . . ?
C3 C13 H13B 109.0 . . ?
H13A C13 H13B 107.8 . . ?

loop_
_geom_bond_atom_site_label_1
_geom_bond_atom_site_label_2
_geom_bond_distance
_geom_bond_site_symmetry_2
_geom_bond_publ_flag
Cs1 O3 3.088(5) . ?
Cs1 O3 3.088(5) 3_566 ?
Cs1 O4 3.190(5) . ?
Cs1 O4 3.190(5) 3_566 ?
Cs1 O2 3.287(6) 3_566 ?
Cs1 O2 3.287(6) . ?
Cs1 O5 3.345(5) . ?
Cs1 O5 3.345(5) 3_566 ?
Cs1 O1 3.370(5) . ?
Cs1 O1 3.370(5) 3_566 ?
Cs1 C7 3.752(8) 3_566 ?
Cs1 C6 3.796(9) 3_566 ?
O1 C4 1.397(9) . ?
O1 C5 1.426(7) . ?
O2 C6 1.440(11) . ?
O2 C7 1.447(10) . ?
O3 C8 1.344(10) . ?
O3 C9 1.455(9) . ?
O4 C11 1.355(11) . ?
O4 C10 1.456(10) . ?
O5 C13 1.320(11) . ?
O5 C12 1.385(8) . ?
C1 C2 1.376(11) . ?
C1 C3 1.391(12) 3_666 ?
C1 H1 0.9400 . ?
C2 C3 1.373(10) . ?
C2 C4 1.503(5) . ?
C3 C1 1.391(12) 3_666 ?
C3 C13 1.504(5) . ?
C4 H4A 0.9800 . ?
C4 H4B 0.9800 . ?
C5 C6 1.505(5) . ?
C5 H5A 0.9800 . ?
C5 H5B 0.9800 . ?
C6 H6A 0.9800 . ?
C6 H6B 0.9800 . ?
C7 C8 1.498(5) . ?
C7 H7A 0.9800 . ?
C7 H7B 0.9800 . ?
C8 H8A 0.9800 . ?
C8 H8B 0.9800 . ?
C9 C10 1.495(5) . ?
C9 H9A 0.9800 . ?
C9 H9B 0.9800 . ?
C10 H10A 0.9800 . ?
C10 H10B 0.9800 . ?
C11 C12 1.495(5) . ?
C11 H11A 0.9800 . ?
C11 H11B 0.9800 . ?
C12 H12A 0.9800 . ?
C12 H12B 0.9800 . ?
C13 H13A 0.9800 . ?
C13 H13B 0.9800 . ?
